data_9016706
loop_
_publ_author_name
'Ondrus, P.'
'Veselovsky, F.'
'Gabasova, A.'
'Hlousek, J.'
'Srein, V.'
'Vavrnn, I.'
'Skala, R.'
'Sejkora, J.'
'Drabek, M.'

_publ_section_title
;
 Primary minerals of the Jachymov ore district
;
_journal_name_full 'Journal of the Czech Geological Society'
_journal_page_first 19
_journal_page_last 147
_journal_volume 48
_journal_year 2003
_chemical_compound_source 'Jachymov, Bohemia, Czech Republic'
_chemical_formula_sum 'C Ca O3'
_chemical_name_mineral Calcite
_space_group_IT_number 167
_symmetry_space_group_name_Hall '-R 3 2"c'
_symmetry_space_group_name_H-M 'R -3 c :H'
_cell_angle_alpha 90
_cell_angle_beta 90
_cell_angle_gamma 120
_cell_formula_units_Z 6
_cell_length_a 4.9844
_cell_length_b 4.9844
_cell_length_c 17.0376
_cell_volume 366.577
_database_code_amcsd 0017593
_exptl_crystal_density_diffrn 2.720
_cod_depositor_comments
;
 Added the _cell_formula_units_Z data item.

 Antanas Vaitkus,
 2021-04-22
;
_cod_original_sg_symbol_H-M 'R -3 c'
_cod_original_formula_sum 'Ca C O3'
_cod_database_code 9016706

loop_
_space_group_symop_operation_xyz
x,y,z
2/3+x,1/3+y,1/3+z
1/3+x,2/3+y,2/3+z
x,x-y,1/2+z
2/3+x,1/3+x-y,5/6+z
1/3+x,2/3+x-y,1/6+z
y,x,1/2-z
2/3+y,1/3+x,5/6-z
1/3+y,2/3+x,1/6-z
-x+y,y,1/2+z
2/3-x+y,1/3+y,5/6+z
1/3-x+y,2/3+y,1/6+z
-x,-x+y,1/2-z
2/3-x,1/3-x+y,5/6-z
1/3-x,2/3-x+y,1/6-z
-y,-x,1/2+z
2/3-y,1/3-x,5/6+z
1/3-y,2/3-x,1/6+z
x-y,-y,1/2-z
2/3+x-y,1/3-y,5/6-z
1/3+x-y,2/3-y,1/6-z
y,-x+y,-z
2/3+y,1/3-x+y,1/3-z
1/3+y,2/3-x+y,2/3-z
-x+y,-x,z
2/3-x+y,1/3-x,1/3+z
1/3-x+y,2/3-x,2/3+z
-x,-y,-z
2/3-x,1/3-y,1/3-z
1/3-x,2/3-y,2/3-z
-y,x-y,z
2/3-y,1/3+x-y,1/3+z
1/3-y,2/3+x-y,2/3+z
x-y,x,-z
2/3+x-y,1/3+x,1/3-z
1/3+x-y,2/3+x,2/3-z

loop_
_atom_site_label
_atom_site_fract_x
_atom_site_fract_y
_atom_site_fract_z
_atom_site_U_iso_or_equiv
Ca 0.00000 0.00000 0.00000 0.03445
C 0.00000 0.00000 0.25000 0.03420
O 0.25960 0.00000 0.25000 0.04521

loop_
_cod_related_entry_id
_cod_related_entry_database
_cod_related_entry_code
1 AMCSD 0017593
